data_7246885
loop_
_publ_author_name
'Muthukumar, Pandi'
'Arunkumar, Gunasekaran'
'Pannipara, Mehboobali'
'Al-Sehemi, Abdullah G.'
'Moon, Dohyun'
'Anthony, Savarimuthu Philip'

_publ_section_title
;
 Water coordinated Co-MOFs with 1D/2D network structure and highly
 enhanced electrocatalytic OER activity
;
_journal_issue 28
_journal_name_full CrystEngComm
_journal_page_first 4058
_journal_page_last 4063
_journal_paper_doi 10.1039/D3CE00393K
_journal_volume 25
_journal_year 2023
_chemical_formula_moiety 'C18 H14 Co N2 O5'
_chemical_formula_sum 'C18 H14 Co N2 O5'
_chemical_formula_weight 397.24
_space_group_crystal_system monoclinic
_space_group_IT_number 14
_space_group_name_Hall '-P 2yn'
_space_group_name_H-M_alt 'P 1 21/n 1'
_atom_sites_solution_hydrogens mixed
_audit_creation_method SHELXL-2018/3
_audit_update_record
;
2023-03-03 deposited with the CCDC.	2023-06-21 downloaded from the CCDC.
;
_cell_angle_alpha 90
_cell_angle_beta 110.97(3)
_cell_angle_gamma 90
_cell_formula_units_Z 4
_cell_length_a 9.6550(19)
_cell_length_b 16.355(3)
_cell_length_c 11.069(2)
_cell_measurement_reflns_used 54501
_cell_measurement_temperature 220(2)
_cell_measurement_theta_max 33.548
_cell_measurement_theta_min 0.361
_cell_volume 1632.1(6)
_computing_cell_refinement '<i>HKL3000sm</i>(Otwinowski & Minor, 1997)'
_computing_data_collection '<i>PAL BL2D-SMDC Program</i>(Shin et.al, 2016)'
_computing_data_reduction '<i>HKL3000sm</i>(Otwinowski & Minor, 1997)'
_computing_molecular_graphics '<i>DIAMOND 4</i>(Putx&Brandenburg, 2014)'
_computing_publication_material '<i>publCIF</i>(Westrip, 2010)'
_computing_structure_refinement '<i>SHELXL-2018</i>(Sheldrick, 2018)'
_computing_structure_solution '<i>SHELXT-2018</i>(Sheldrick, 2018)'
_diffrn_ambient_temperature 220(2)
_diffrn_measured_fraction_theta_full 1.000
_diffrn_measured_fraction_theta_max 1.000
_diffrn_measurement_device_type 'Rayonix MX225HS CCD area detector'
_diffrn_measurement_method 'omega scan'
_diffrn_radiation_type synchrotron
_diffrn_radiation_wavelength 0.630
_diffrn_reflns_av_R_equivalents 0.0732
_diffrn_reflns_av_unetI/netI 0.0465
_diffrn_reflns_Laue_measured_fraction_full 1.000
_diffrn_reflns_Laue_measured_fraction_max 1.000
_diffrn_reflns_limit_h_max 12
_diffrn_reflns_limit_h_min -12
_diffrn_reflns_limit_k_max 21
_diffrn_reflns_limit_k_min -21
_diffrn_reflns_limit_l_max 14
_diffrn_reflns_limit_l_min -14
_diffrn_reflns_number 15198
_diffrn_reflns_point_group_measured_fraction_full 1.000
_diffrn_reflns_point_group_measured_fraction_max 1.000
_diffrn_reflns_theta_full 22.210
_diffrn_reflns_theta_max 24.997
_diffrn_reflns_theta_min 2.066
_diffrn_source 'PLSII 2D bending magnet'
_exptl_absorpt_coefficient_mu 0.778
_exptl_absorpt_correction_T_max 1.000
_exptl_absorpt_correction_T_min 0.936
_exptl_absorpt_correction_type empirical
_exptl_absorpt_process_details '<i>HKL3000sm Scalepack</i>(Otwinowski et.al,2003)'
_exptl_crystal_colour purple
_exptl_crystal_density_diffrn 1.617
_exptl_crystal_description block
_exptl_crystal_F_000 812
_exptl_crystal_size_max 0.074
_exptl_crystal_size_mid 0.069
_exptl_crystal_size_min 0.043
_refine_diff_density_max 1.570
_refine_diff_density_min -1.061
_refine_diff_density_rms 0.114
_refine_ls_extinction_method none
_refine_ls_goodness_of_fit_ref 1.191
_refine_ls_hydrogen_treatment mixed
_refine_ls_matrix_type full
_refine_ls_number_parameters 241
_refine_ls_number_reflns 4121
_refine_ls_number_restraints 3
_refine_ls_restrained_S_all 1.190
_refine_ls_R_factor_all 0.0529
_refine_ls_R_factor_gt 0.0491
_refine_ls_shift/su_max 0.001
_refine_ls_shift/su_mean 0.000
_refine_ls_structure_factor_coef Fsqd
_refine_ls_weighting_details 'w=1/[\s^2^(Fo^2^)+(0.0986P)^2^] where P=(Fo^2^+2Fc^2^)/3'
_refine_ls_weighting_scheme calc
_refine_ls_wR_factor_gt 0.1533
_refine_ls_wR_factor_ref 0.1563
_reflns_Friedel_coverage 0.000
_reflns_number_gt 3642
_reflns_number_total 4121
_reflns_threshold_expression 'I > 2\s(I)'
_cod_data_source_file d3ce00393k2.cif
_cod_data_source_block SPA641
_cod_depositor_comments 'Adding full bibliography for 7246884--7246885.cif.'
_cod_original_sg_symbol_H-M 'P 21/n'
_cod_database_code 7246885
_shelx_shelxl_version_number 2018/3
_shelx_space_group_comment
;
The symmetry employed for this shelxl refinement is uniquely defined
by the following loop, which should always be used as a source of
symmetry information in preference to the above space-group names.
They are only intended as comments.
;
_shelx_estimated_absorpt_t_min 0.945
_shelx_estimated_absorpt_t_max 0.967

loop_
_space_group_symop_operation_xyz
'x, y, z'
'-x+1/2, y+1/2, -z+1/2'
'-x, -y, -z'
'x-1/2, -y-1/2, z-1/2'

loop_
_atom_site_label
_atom_site_type_symbol
_atom_site_fract_x
_atom_site_fract_y
_atom_site_fract_z
_atom_site_U_iso_or_equiv
_atom_site_adp_type
_atom_site_occupancy
_atom_site_site_symmetry_order
_atom_site_calc_flag
_atom_site_refinement_flags_posn
_atom_site_refinement_flags_adp
_atom_site_refinement_flags_occupancy
_atom_site_disorder_assembly
_atom_site_disorder_group
Co1 Co 0.30050(3) 0.46154(2) 0.63022(2) 0.01323(14) Uani 1 1 d . . . . .
O1 O 0.37298(16) 0.38034(10) 0.52489(14) 0.0201(3) Uani 1 1 d . . . . .
O2 O 0.20378(17) 0.39827(11) 0.32625(16) 0.0287(4) Uani 1 1 d . . . . .
O3 O 0.77933(16) 0.12906(10) 0.26472(14) 0.0211(3) Uani 1 1 d . . . . .
O4 O 0.57623(17) 0.09431(10) 0.10553(15) 0.0228(3) Uani 1 1 d . . . . .
O5 O 0.20199(18) 0.52951(9) 0.46343(16) 0.0198(3) Uani 1 1 d D . . . .
H1O5 H 0.1106(17) 0.5517(15) 0.452(3) 0.030 Uiso 1 1 d D U . . .
H2O5 H 0.192(3) 0.4917(14) 0.400(2) 0.030 Uiso 1 1 d D U . . .
N1 N 0.51866(19) 0.48390(12) 0.75666(17) 0.0169(4) Uani 1 1 d . . . . .
N2 N 0.2755(2) 0.56207(11) 0.74398(18) 0.0188(4) Uani 1 1 d . . . . .
C1 C 0.3174(2) 0.36661(12) 0.40401(19) 0.0152(4) Uani 1 1 d . . . . .
C2 C 0.4002(2) 0.30551(12) 0.35275(18) 0.0145(4) Uani 1 1 d . . . . .
C3 C 0.5487(2) 0.28855(15) 0.4219(2) 0.0256(5) Uani 1 1 d . . . . .
H3 H 0.596758 0.313933 0.502282 0.031 Uiso 1 1 calc R U . . .
C4 C 0.6267(2) 0.23459(15) 0.3735(2) 0.0244(5) Uani 1 1 d . . . . .
H4 H 0.727913 0.224918 0.419782 0.029 Uiso 1 1 calc R U . . .
C5 C 0.5558(2) 0.19472(12) 0.25659(18) 0.0142(4) Uani 1 1 d . . . . .
C6 C 0.4077(2) 0.21219(13) 0.18666(19) 0.0184(4) Uani 1 1 d . . . . .
H6 H 0.359261 0.185991 0.107060 0.022 Uiso 1 1 calc R U . . .
C7 C 0.3309(2) 0.26784(13) 0.2333(2) 0.0184(4) Uani 1 1 d . . . . .
H7 H 0.231617 0.280274 0.184095 0.022 Uiso 1 1 calc R U . . .
C8 C 0.6417(2) 0.13630(12) 0.20585(18) 0.0146(4) Uani 1 1 d . . . . .
C9 C 0.6360(2) 0.43898(15) 0.7597(2) 0.0240(5) Uani 1 1 d . . . . .
H9 H 0.624699 0.401582 0.692338 0.029 Uiso 1 1 calc R U . . .
C10 C 0.7734(3) 0.44548(17) 0.8582(3) 0.0298(5) Uani 1 1 d . . . . .
H10 H 0.853693 0.413025 0.858170 0.036 Uiso 1 1 calc R U . . .
C11 C 0.7890(3) 0.50093(17) 0.9566(2) 0.0290(5) Uani 1 1 d . . . . .
H11 H 0.880916 0.507014 1.024361 0.035 Uiso 1 1 calc R U . . .
C12 C 0.6689(3) 0.54721(14) 0.9544(2) 0.0241(5) Uani 1 1 d . . . . .
H12 H 0.677660 0.584767 1.020994 0.029 Uiso 1 1 calc R U . . .
C13 C 0.5345(2) 0.53768(11) 0.8525(2) 0.0172(4) Uani 1 1 d . . . . .
C14 C 0.3994(2) 0.58426(12) 0.84235(19) 0.0176(4) Uani 1 1 d . . . . .
C15 C 0.3981(3) 0.64709(14) 0.9269(2) 0.0258(5) Uani 1 1 d . . . . .
H15 H 0.485074 0.661160 0.996055 0.031 Uiso 1 1 calc R U . . .
C16 C 0.2673(3) 0.68836(15) 0.9077(3) 0.0325(6) Uani 1 1 d . . . . .
H16 H 0.264145 0.731071 0.963466 0.039 Uiso 1 1 calc R U . . .
C17 C 0.1417(3) 0.66648(15) 0.8063(3) 0.0328(6) Uani 1 1 d . . . . .
H17 H 0.052065 0.694561 0.790782 0.039 Uiso 1 1 calc R U . . .
C18 C 0.1493(3) 0.60236(15) 0.7273(2) 0.0265(5) Uani 1 1 d . . . . .
H18 H 0.062598 0.586527 0.659296 0.032 Uiso 1 1 calc R U . . .

loop_
_atom_site_aniso_label
_atom_site_aniso_U_11
_atom_site_aniso_U_22
_atom_site_aniso_U_33
_atom_site_aniso_U_23
_atom_site_aniso_U_13
_atom_site_aniso_U_12
Co1 0.0178(2) 0.0135(2) 0.01003(19) -0.00111(9) 0.00703(14) -0.00087(9)
O1 0.0271(7) 0.0232(8) 0.0114(7) -0.0034(6) 0.0084(6) 0.0080(6)
O2 0.0269(8) 0.0370(10) 0.0174(8) -0.0067(7) 0.0019(6) 0.0152(7)
O3 0.0223(7) 0.0265(8) 0.0143(7) -0.0004(6) 0.0061(6) 0.0100(6)
O4 0.0255(7) 0.0248(8) 0.0210(8) -0.0115(6) 0.0118(6) -0.0039(7)
O5 0.0262(8) 0.0183(7) 0.0177(8) 0.0041(6) 0.0113(7) 0.0060(6)
N1 0.0189(8) 0.0189(8) 0.0149(8) -0.0046(7) 0.0085(7) -0.0037(7)
N2 0.0240(9) 0.0175(8) 0.0175(9) -0.0017(7) 0.0107(7) -0.0003(7)
C1 0.0179(8) 0.0155(9) 0.0136(9) -0.0019(7) 0.0074(7) 0.0001(8)
C2 0.0198(9) 0.0151(9) 0.0096(8) -0.0016(7) 0.0064(7) 0.0000(8)
C3 0.0255(10) 0.0341(12) 0.0107(9) -0.0102(9) -0.0013(8) 0.0092(10)
C4 0.0205(9) 0.0328(12) 0.0140(10) -0.0071(9) -0.0009(8) 0.0096(9)
C5 0.0193(9) 0.0144(9) 0.0101(9) -0.0010(7) 0.0067(7) 0.0005(8)
C6 0.0207(9) 0.0204(10) 0.0121(9) -0.0066(7) 0.0032(8) -0.0009(8)
C7 0.0150(8) 0.0219(10) 0.0155(9) -0.0047(8) 0.0022(7) 0.0012(8)
C8 0.0234(9) 0.0121(8) 0.0115(9) 0.0014(7) 0.0103(7) 0.0001(8)
C9 0.0224(10) 0.0304(12) 0.0218(11) -0.0081(9) 0.0113(9) -0.0023(9)
C10 0.0221(10) 0.0402(13) 0.0275(13) -0.0041(11) 0.0094(10) 0.0023(10)
C11 0.0244(10) 0.0376(14) 0.0225(12) -0.0032(10) 0.0051(9) -0.0062(10)
C12 0.0274(11) 0.0270(11) 0.0167(11) -0.0056(8) 0.0062(9) -0.0074(9)
C13 0.0234(10) 0.0175(10) 0.0133(10) -0.0008(7) 0.0097(8) -0.0061(8)
C14 0.0251(10) 0.0156(9) 0.0155(9) -0.0021(8) 0.0114(8) -0.0051(8)
C15 0.0369(12) 0.0197(10) 0.0255(11) -0.0069(9) 0.0167(10) -0.0063(10)
C16 0.0476(14) 0.0219(11) 0.0376(14) -0.0094(10) 0.0271(12) -0.0019(11)
C17 0.0371(13) 0.0253(12) 0.0432(15) -0.0038(11) 0.0231(12) 0.0053(11)
C18 0.0278(10) 0.0248(11) 0.0293(12) -0.0017(9) 0.0132(9) 0.0036(9)

loop_
_atom_type_symbol
_atom_type_description
_atom_type_scat_dispersion_real
_atom_type_scat_dispersion_imag
_atom_type_scat_source
C C 0.0021 0.0012 'International Tables Vol C Tables 4.2.6.8 and 6.1.1.4'
H H 0.0000 0.0000 'International Tables Vol C Tables 4.2.6.8 and 6.1.1.4'
N N 0.0044 0.0025 'International Tables Vol C Tables 4.2.6.8 and 6.1.1.4'
O O 0.0080 0.0047 'International Tables Vol C Tables 4.2.6.8 and 6.1.1.4'
Co Co 0.3354 0.7855 'International Tables Vol C Tables 4.2.6.8 and 6.1.1.4'

loop_
_geom_angle_atom_site_label_1
_geom_angle_atom_site_label_2
_geom_angle_atom_site_label_3
_geom_angle
_geom_angle_site_symmetry_1
_geom_angle_site_symmetry_3
_geom_angle_publ_flag
O1 Co1 O5 88.97(6) . . ?
O1 Co1 N1 91.53(7) . . ?
O5 Co1 N1 122.08(7) . . ?
O1 Co1 N2 165.47(7) . . ?
O5 Co1 N2 89.98(7) . . ?
N1 Co1 N2 76.78(7) . . ?
O1 Co1 O3 94.78(7) . 4_566 ?
O5 Co1 O3 148.78(6) . 4_566 ?
N1 Co1 O3 88.85(7) . 4_566 ?
N2 Co1 O3 93.62(7) . 4_566 ?
O1 Co1 O4 100.12(6) . 4_566 ?
O5 Co1 O4 89.69(6) . 4_566 ?
N1 Co1 O4 146.49(6) . 4_566 ?
N2 Co1 O4 94.37(7) . 4_566 ?
O3 Co1 O4 59.13(6) 4_566 4_566 ?
C1 O1 Co1 127.74(13) . . ?
C8 O3 Co1 92.89(12) . 4_665 ?
C8 O4 Co1 87.54(12) . 4_665 ?
Co1 O5 H1O5 116.7(18) . . ?
Co1 O5 H2O5 102.3(18) . . ?
H1O5 O5 H2O5 109.0(17) . . ?
C9 N1 C13 118.84(19) . . ?
C9 N1 Co1 123.89(15) . . ?
C13 N1 Co1 116.33(15) . . ?
C18 N2 C14 118.68(19) . . ?
C18 N2 Co1 125.93(16) . . ?
C14 N2 Co1 115.38(14) . . ?
O2 C1 O1 126.36(18) . . ?
O2 C1 C2 118.10(18) . . ?
O1 C1 C2 115.54(17) . . ?
C3 C2 C7 118.95(18) . . ?
C3 C2 C1 120.34(18) . . ?
C7 C2 C1 120.66(17) . . ?
C4 C3 C2 120.66(19) . . ?
C4 C3 H3 119.7 . . ?
C2 C3 H3 119.7 . . ?
C3 C4 C5 120.23(18) . . ?
C3 C4 H4 119.9 . . ?
C5 C4 H4 119.9 . . ?
C4 C5 C6 119.18(18) . . ?
C4 C5 C8 119.53(18) . . ?
C6 C5 C8 121.25(17) . . ?
C7 C6 C5 120.56(18) . . ?
C7 C6 H6 119.7 . . ?
C5 C6 H6 119.7 . . ?
C6 C7 C2 120.34(18) . . ?
C6 C7 H7 119.8 . . ?
C2 C7 H7 119.8 . . ?
O3 C8 O4 120.44(18) . . ?
O3 C8 C5 119.26(18) . . ?
O4 C8 C5 120.30(18) . . ?
N1 C9 C10 122.6(2) . . ?
N1 C9 H9 118.7 . . ?
C10 C9 H9 118.7 . . ?
C11 C10 C9 118.3(2) . . ?
C11 C10 H10 120.9 . . ?
C9 C10 H10 120.9 . . ?
C12 C11 C10 119.5(2) . . ?
C12 C11 H11 120.3 . . ?
C10 C11 H11 120.3 . . ?
C11 C12 C13 119.2(2) . . ?
C11 C12 H12 120.4 . . ?
C13 C12 H12 120.4 . . ?
N1 C13 C12 121.6(2) . . ?
N1 C13 C14 115.37(19) . . ?
C12 C13 C14 123.05(19) . . ?
N2 C14 C15 121.5(2) . . ?
N2 C14 C13 115.23(18) . . ?
C15 C14 C13 123.2(2) . . ?
C16 C15 C14 119.0(2) . . ?
C16 C15 H15 120.5 . . ?
C14 C15 H15 120.5 . . ?
C17 C16 C15 119.4(2) . . ?
C17 C16 H16 120.3 . . ?
C15 C16 H16 120.3 . . ?
C16 C17 C18 118.9(2) . . ?
C16 C17 H17 120.5 . . ?
C18 C17 H17 120.5 . . ?
N2 C18 C17 122.5(2) . . ?
N2 C18 H18 118.8 . . ?
C17 C18 H18 118.8 . . ?

loop_
_geom_bond_atom_site_label_1
_geom_bond_atom_site_label_2
_geom_bond_distance
_geom_bond_site_symmetry_2
_geom_bond_publ_flag
Co1 O1 2.0485(14) . ?
Co1 O5 2.0716(16) . ?
Co1 N1 2.1023(19) . ?
Co1 N2 2.1365(18) . ?
Co1 O3 2.1614(15) 4_566 ?
Co1 O4 2.2747(16) 4_566 ?
O1 C1 1.271(2) . ?
O2 C1 1.239(2) . ?
O3 C8 1.259(2) . ?
O4 C8 1.266(2) . ?
O5 H1O5 0.920(10) . ?
O5 H2O5 0.916(10) . ?
N1 C9 1.340(3) . ?
N1 C13 1.344(3) . ?
N2 C18 1.338(3) . ?
N2 C14 1.348(3) . ?
C1 C2 1.511(3) . ?
C2 C3 1.391(3) . ?
C2 C7 1.394(3) . ?
C3 C4 1.387(3) . ?
C3 H3 0.9400 . ?
C4 C5 1.390(3) . ?
C4 H4 0.9400 . ?
C5 C6 1.391(3) . ?
C5 C8 1.500(3) . ?
C6 C7 1.385(3) . ?
C6 H6 0.9400 . ?
C7 H7 0.9400 . ?
C9 C10 1.388(3) . ?
C9 H9 0.9400 . ?
C10 C11 1.383(3) . ?
C10 H10 0.9400 . ?
C11 C12 1.378(4) . ?
C11 H11 0.9400 . ?
C12 C13 1.390(3) . ?
C12 H12 0.9400 . ?
C13 C14 1.480(3) . ?
C14 C15 1.393(3) . ?
C15 C16 1.380(3) . ?
C15 H15 0.9400 . ?
C16 C17 1.372(4) . ?
C16 H16 0.9400 . ?
C17 C18 1.384(3) . ?
C17 H17 0.9400 . ?
C18 H18 0.9400 . ?

loop_
_geom_hbond_atom_site_label_D
_geom_hbond_atom_site_label_H
_geom_hbond_atom_site_label_A
_geom_hbond_distance_DH
_geom_hbond_distance_HA
_geom_hbond_distance_DA
_geom_hbond_angle_DHA
_geom_hbond_site_symmetry_A
_geom_hbond_publ_flag
O5 H1O5 O4 0.920(10) 1.822(12) 2.730(2) 169(3) 2 yes
O5 H2O5 O2 0.916(10) 1.754(13) 2.633(2) 160(3) . yes

loop_
_geom_torsion_atom_site_label_1
_geom_torsion_atom_site_label_2
_geom_torsion_atom_site_label_3
_geom_torsion_atom_site_label_4
_geom_torsion
_geom_torsion_site_symmetry_1
_geom_torsion_site_symmetry_2
_geom_torsion_site_symmetry_3
_geom_torsion_site_symmetry_4
_geom_torsion_publ_flag
Co1 O1 C1 O2 -2.7(3) . . . . ?
Co1 O1 C1 C2 177.25(13) . . . . ?
O2 C1 C2 C3 158.8(2) . . . . ?
O1 C1 C2 C3 -21.2(3) . . . . ?
O2 C1 C2 C7 -18.6(3) . . . . ?
O1 C1 C2 C7 161.43(19) . . . . ?
C7 C2 C3 C4 -0.5(4) . . . . ?
C1 C2 C3 C4 -177.9(2) . . . . ?
C2 C3 C4 C5 -2.0(4) . . . . ?
C3 C4 C5 C6 2.6(3) . . . . ?
C3 C4 C5 C8 -179.8(2) . . . . ?
C4 C5 C6 C7 -0.8(3) . . . . ?
C8 C5 C6 C7 -178.35(19) . . . . ?
C5 C6 C7 C2 -1.7(3) . . . . ?
C3 C2 C7 C6 2.3(3) . . . . ?
C1 C2 C7 C6 179.71(18) . . . . ?
Co1 O3 C8 O4 0.2(2) 4_665 . . . ?
Co1 O3 C8 C5 179.67(15) 4_665 . . . ?
Co1 O4 C8 O3 -0.22(19) 4_665 . . . ?
Co1 O4 C8 C5 -179.65(16) 4_665 . . . ?
C4 C5 C8 O3 -5.5(3) . . . . ?
C6 C5 C8 O3 172.09(19) . . . . ?
C4 C5 C8 O4 173.9(2) . . . . ?
C6 C5 C8 O4 -8.5(3) . . . . ?
C13 N1 C9 C10 0.3(4) . . . . ?
Co1 N1 C9 C10 -168.19(19) . . . . ?
N1 C9 C10 C11 -0.3(4) . . . . ?
C9 C10 C11 C12 0.5(4) . . . . ?
C10 C11 C12 C13 -0.6(4) . . . . ?
C9 N1 C13 C12 -0.4(3) . . . . ?
Co1 N1 C13 C12 168.90(16) . . . . ?
C9 N1 C13 C14 -179.50(19) . . . . ?
Co1 N1 C13 C14 -10.2(2) . . . . ?
C11 C12 C13 N1 0.6(3) . . . . ?
C11 C12 C13 C14 179.6(2) . . . . ?
C18 N2 C14 C15 0.7(3) . . . . ?
Co1 N2 C14 C15 -177.90(16) . . . . ?
C18 N2 C14 C13 -178.88(19) . . . . ?
Co1 N2 C14 C13 2.5(2) . . . . ?
N1 C13 C14 N2 5.0(3) . . . . ?
C12 C13 C14 N2 -174.1(2) . . . . ?
N1 C13 C14 C15 -174.63(19) . . . . ?
C12 C13 C14 C15 6.3(3) . . . . ?
N2 C14 C15 C16 -1.2(3) . . . . ?
C13 C14 C15 C16 178.4(2) . . . . ?
C14 C15 C16 C17 0.2(4) . . . . ?
C15 C16 C17 C18 1.2(4) . . . . ?
C14 N2 C18 C17 0.7(3) . . . . ?
Co1 N2 C18 C17 179.20(18) . . . . ?
C16 C17 C18 N2 -1.7(4) . . . . ?
